data_7718326
loop_
_publ_author_name
'Mishra, Neeraj Kumar'
'Panday, Rishukumar'
'Supriya, Sabbani'

_publ_section_title
;
 Inorganic-organic hybrids of the phosphotungstate Keggin anion and a
 Schiff base cation.
;
_journal_issue 17
_journal_name_full 'Dalton transactions (Cambridge, England : 2003)'
_journal_page_first 7062
_journal_page_last 7070
_journal_paper_doi 10.1039/d4dt03480e
_journal_volume 54
_journal_year 2025
_chemical_formula_moiety 'O38 P W12, 4(C9 H8 N4 O), 2(O)'
_chemical_formula_sum 'C36 H32 N16 O44 P W12'
_chemical_formula_weight 3629.94
_space_group_crystal_system triclinic
_space_group_IT_number 2
_space_group_name_Hall '-P 1'
_space_group_name_H-M_alt 'P -1'
_atom_sites_solution_hydrogens mixed
_audit_creation_date 2025-02-15
_audit_creation_method
;
Olex2 1.5
(compiled 2024.02.16 svn.r378c4104 for OlexSys, GUI svn.r6928)
;
_audit_update_record
;
2025-02-25 deposited with the CCDC.	2025-03-10 downloaded from the CCDC.
;
_cell_angle_alpha 107.005(3)
_cell_angle_beta 105.237(3)
_cell_angle_gamma 101.335(3)
_cell_formula_units_Z 1
_cell_length_a 11.6205(13)
_cell_length_b 13.7809(16)
_cell_length_c 14.1474(16)
_cell_measurement_reflns_used 9778
_cell_measurement_temperature 100.28
_cell_measurement_theta_max 28.27
_cell_measurement_theta_min 2.28
_cell_volume 1996.5(4)
_computing_molecular_graphics 'Olex2 1.5 (Dolomanov et al., 2009)'
_computing_publication_material 'Olex2 1.5 (Dolomanov et al., 2009)'
_computing_structure_refinement 'XL  (Sheldrick, 2008)'
_diffrn_ambient_temperature 100.28
_diffrn_measured_fraction_theta_full 0.998
_diffrn_measured_fraction_theta_max 0.985
_diffrn_measurement_device_type 'Bruker APEX-II CCD'
_diffrn_measurement_method '\f and \w scans'
_diffrn_radiation_type MoK\a
_diffrn_radiation_wavelength 0.71073
_diffrn_reflns_av_R_equivalents 0.0944
_diffrn_reflns_av_unetI/netI 0.0980
_diffrn_reflns_Laue_measured_fraction_full 0.998
_diffrn_reflns_Laue_measured_fraction_max 0.985
_diffrn_reflns_limit_h_max 15
_diffrn_reflns_limit_h_min -15
_diffrn_reflns_limit_k_max 18
_diffrn_reflns_limit_k_min -18
_diffrn_reflns_limit_l_max 18
_diffrn_reflns_limit_l_min -18
_diffrn_reflns_number 40910
_diffrn_reflns_point_group_measured_fraction_full 0.998
_diffrn_reflns_point_group_measured_fraction_max 0.985
_diffrn_reflns_theta_full 25.242
_diffrn_reflns_theta_max 28.566
_diffrn_reflns_theta_min 2.581
_diffrn_standards_number 0
_exptl_absorpt_coefficient_mu 17.320
_exptl_absorpt_correction_T_max 0.7457
_exptl_absorpt_correction_T_min 0.4810
_exptl_absorpt_correction_type multi-scan
_exptl_absorpt_process_details
;
SADABS-2014/5 (Bruker,2014/5) was used for absorption correction.
wR2(int) was 0.1157 before and 0.0611 after correction.
The Ratio of minimum to maximum transmission is 0.6450.
The \l/2 correction factor is 0.00150.
;
_exptl_crystal_colour 'metallic dark orange'
_exptl_crystal_colour_lustre metallic
_exptl_crystal_colour_modifier dark
_exptl_crystal_colour_primary orange
_exptl_crystal_density_diffrn 3.019
_exptl_crystal_description block
_exptl_crystal_F_000 1615
_exptl_crystal_size_max 0.223
_exptl_crystal_size_mid 0.183
_exptl_crystal_size_min 0.151
_refine_diff_density_max 6.312
_refine_diff_density_min -3.135
_refine_diff_density_rms 0.373
_refine_ls_extinction_coef 0.00025(7)
_refine_ls_extinction_expression Fc^*^=kFc[1+0.001xFc^2^\l^3^/sin(2\q)]^-1/4^
_refine_ls_extinction_method 'SHELXL-2014/7 (Sheldrick 2014'
_refine_ls_goodness_of_fit_ref 1.029
_refine_ls_hydrogen_treatment mixed
_refine_ls_matrix_type full
_refine_ls_number_parameters 536
_refine_ls_number_reflns 10047
_refine_ls_number_restraints 125
_refine_ls_restrained_S_all 1.026
_refine_ls_R_factor_all 0.1123
_refine_ls_R_factor_gt 0.0524
_refine_ls_shift/su_max 4.848
_refine_ls_shift/su_mean 0.023
_refine_ls_structure_factor_coef Fsqd
_refine_ls_weighting_details 'w=1/[\s^2^(Fo^2^)+(0.0708P)^2^] where P=(Fo^2^+2Fc^2^)/3'
_refine_ls_weighting_scheme calc
_refine_ls_wR_factor_gt 0.1218
_refine_ls_wR_factor_ref 0.1454
_reflns_Friedel_coverage 0.000
_reflns_number_gt 5987
_reflns_number_total 10047
_reflns_threshold_expression 'I > 2\s(I)'
_cod_data_source_file d4dt03480e2.cif
_cod_data_source_block 2
_cod_depositor_comments 'Adding full bibliography for 7718325--7718327.cif.'
_cod_database_code 7718326
_shelx_shelxl_version_number 2014/7
_shelx_space_group_comment
;
The symmetry employed for this shelxl refinement is uniquely defined
by the following loop, which should always be used as a source of
symmetry information in preference to the above space-group names.
They are only intended as comments.
;
_shelx_estimated_absorpt_t_max 0.180
_shelx_estimated_absorpt_t_min 0.113
_olex2_refinement_description
;
1. Restrained distances
 H3-C3
 0.93 with sigma of 0.02
 O2-C14 \\sim O2A-C14
 with sigma of 0.02
 C3-C4 \\sim C3-C4A
 with sigma of 0.02
 O1-C5 \\sim O1A-C9A
 with sigma of 0.02
 C4-C9 \\sim C4A-C5A
 with sigma of 0.02
 C4-C5 \\sim C4A-C9A
 with sigma of 0.02
 C9-C8 \\sim C5A-C6A
 with sigma of 0.02
 C8-C7 \\sim C6A-C7A
 with sigma of 0.02
 C7-C6 \\sim C7A-C8A
 with sigma of 0.02
 C6-C5 \\sim C8A-C9A
 with sigma of 0.02
 C3-C9 \\sim C3-C5A
 with sigma of 0.04
 C3-C5 \\sim C3-C9A
 with sigma of 0.04
 O1-C4 \\sim O1A-C4A
 with sigma of 0.04
 O1-C6 \\sim O1A-C8A
 with sigma of 0.04
 C4-C8 \\sim C4A-C6A
 with sigma of 0.04
 C4-C6 \\sim C4A-C8A
 with sigma of 0.04
 C9-C7 \\sim C5A-C7A
 with sigma of 0.04
 C9-C5 \\sim C5A-C9A
 with sigma of 0.04
 C8-C6 \\sim C6A-C8A
 with sigma of 0.04
 C7-C5 \\sim C7A-C9A
 with sigma of 0.04
2. Uiso/Uaniso restraints and constraints
Uanis(O1) \\sim Ueq, Uanis(C4) \\sim Ueq, Uanis(C9) \\sim Ueq, Uanis(C8) \\sim
Ueq, Uanis(C7) \\sim Ueq, Uanis(C6) \\sim Ueq, Uanis(C5) \\sim Ueq, Uanis(O1A)
\\sim Ueq, Uanis(C9A) \\sim Ueq, Uanis(C4A) \\sim Ueq, Uanis(C8A) \\sim Ueq,
Uanis(C7A) \\sim Ueq, Uanis(C6A) \\sim Ueq, Uanis(C5A) \\sim Ueq, Uanis(O11)
\\sim Ueq, Uanis(O4) \\sim Ueq, Uanis(P1) \\sim Ueq: with sigma of 0.005 and
sigma for terminal atoms of 0.01
Uanis(O2A) = Uanis(O2)
Uanis(C4) = Uanis(C4A)
Uanis(C9A) = Uanis(C5A)
Uanis(C9) = Uanis(C5)
Uanis(C9) = Uanis(C5A)
Uanis(C8) = Uanis(C6A)
Uanis(C7) = Uanis(C7A)
Uanis(C9A) = Uanis(C5)
Uanis(C8A) = Uanis(C6)
Uanis(O1A) = Uanis(O1)
3. Rigid body (RIGU) restrains
 P1, O4
 with sigma for 1-2 distances of 0.004 and sigma for 1-3 distances of 0.004
4. Others
 Sof(O2A)=1-FVAR(1)
 Sof(O2)=FVAR(1)
 Sof(O1A)=Sof(C9A)=Sof(C4A)=Sof(C8A)=Sof(H8A)=Sof(C7A)=Sof(H7A)=Sof(C6A)=
 Sof(H6A)=Sof(C5A)=Sof(H5A)=1-FVAR(2)
 Sof(O1)=Sof(C4)=Sof(C9)=Sof(H9)=Sof(C8)=Sof(H8)=Sof(C7)=Sof(H7)=Sof(C6)=
 Sof(H6)=Sof(C5)=FVAR(2)
 Fixed Sof: O5(0.5) O6(0.5) O3(0.5) O4(0.5)
5.a Aromatic/amide H refined with riding coordinates:
 N4(H4), N8(H8B), C2(H2), C1(H1), C15(H15), C16(H16), C18(H18), C12(H12),
 C11(H11), C10(H10), C9(H9), C17(H17), C8(H8), C7(H7), C6(H6), C8A(H8A),
 C7A(H7A), C6A(H6A), C5A(H5A)
;
_smtbx_masks_void_probe_radius 1.2
_smtbx_masks_void_truncation_radius 1.2
_olex2_submission_special_instructions 'No special instructions were received'

loop_
_space_group_symop_operation_xyz
'x, y, z'
'-x, -y, -z'

loop_
_atom_site_label
_atom_site_type_symbol
_atom_site_fract_x
_atom_site_fract_y
_atom_site_fract_z
_atom_site_U_iso_or_equiv
_atom_site_adp_type
_atom_site_occupancy
_atom_site_site_symmetry_order
_atom_site_calc_flag
_atom_site_refinement_flags_posn
_atom_site_refinement_flags_adp
_atom_site_refinement_flags_occupancy
_atom_site_disorder_assembly
_atom_site_disorder_group
W2 W 0.87243(5) 0.65787(4) 0.66951(4) 0.02646(15) Uani 1 1 d . . . A 4
W1 W 1.01629(5) 0.47408(4) 0.74585(4) 0.02460(15) Uani 1 1 d . . . A 4
W4 W 0.79806(5) 0.29193(4) 0.26206(4) 0.02897(15) Uani 1 1 d . . . A 4
W6 W 0.67185(5) 0.44831(5) 0.43176(4) 0.03277(16) Uani 1 1 d . . . A 4
W3 W 0.85450(5) 0.68237(5) 0.42256(5) 0.03207(16) Uani 1 1 d . . . A 4
W5 W 0.81516(5) 0.26366(4) 0.50782(5) 0.03181(16) Uani 1 1 d . . . A 4
P1 P 1.0000 0.5000 0.5000 0.0001(6) Uani 1 2 d S U P A 4
O18 O 0.9560(9) 0.2664(8) 0.2687(9) 0.049(3) Uani 1 1 d . . . A 4
O16 O 0.8475(9) 0.4005(8) 0.2150(9) 0.054(3) Uani 1 1 d . . . A 4
O8 O 0.7286(11) 0.5460(9) 0.5711(8) 0.069(4) Uani 1 1 d . . . A 4
O12 O 0.7957(12) 0.2278(10) 0.3634(9) 0.070(4) Uani 1 1 d . . . A 4
O20 O 0.9753(11) 0.2400(9) 0.5284(9) 0.069(4) Uani 1 1 d . . . A 4
O13 O 0.8803(9) 0.3553(9) 0.6527(9) 0.066(4) Uani 1 1 d . . . A 4
O7 O 0.6979(13) 0.3418(10) 0.4871(9) 0.074(4) Uani 1 1 d . . . A 4
O10 O 0.7147(11) 0.5656(10) 0.3908(8) 0.078(4) Uani 1 1 d . . . A 4
O17 O 0.7058(11) 0.1949(8) 0.1504(8) 0.059(3) Uani 1 1 d . . . A 4
O22 O 1.0251(9) 0.4606(9) 0.8607(8) 0.047(3) Uani 1 1 d . . . A 4
O11 O 0.6863(12) 0.3620(10) 0.3071(9) 0.068(3) Uani 1 1 d . U . A 4
O14 O 0.9105(9) 0.5614(8) 0.7366(9) 0.049(3) Uani 1 1 d . . . A 4
O24 O 0.5175(9) 0.4231(9) 0.4007(7) 0.045(3) Uani 1 1 d . . . A 4
N1 N 0.6363(11) 0.4467(11) -0.2442(9) 0.043(3) Uani 1 1 d . . . B 4
N2 N 0.7212(12) 0.4207(9) -0.1758(9) 0.041(3) Uani 1 1 d . . . B 4
O21 O 1.1214(9) 0.3937(9) 0.7034(9) 0.067(4) Uani 1 1 d . . . A 4
O19 O 0.7269(10) 0.1536(8) 0.5102(8) 0.049(3) Uani 1 1 d . . . A 4
O23 O 0.8098(11) 0.7306(8) 0.7471(9) 0.055(3) Uani 1 1 d . . . C 4
N4 N 0.7564(10) 0.6871(9) -0.0334(9) 0.035(3) Uani 1 1 d . . . D 4
H4 H 0.7254 0.7331 -0.0554 0.042 Uiso 1 1 calc R U . D 4
N3 N 0.7314(10) 0.5861(8) -0.1022(9) 0.031(3) Uani 1 1 d . . . D 4
N7 N 0.3672(11) 1.1375(9) 0.4520(9) 0.034(3) Uani 1 1 d . . . E 4
O9 O 0.8613(11) 0.7177(9) 0.5653(9) 0.073(4) Uani 1 1 d . . . A 4
N5 N 0.4658(14) 1.1803(12) 0.6189(10) 0.058(4) Uani 1 1 d . . . . .
N6 N 0.4827(11) 1.2687(11) 0.5931(10) 0.043(3) Uani 1 1 d . . . . .
N8 N 0.2962(12) 1.0842(10) 0.3455(10) 0.047(3) Uani 1 1 d . . . . .
H8B H 0.2660 1.1172 0.3046 0.056 Uiso 1 1 calc R U . E 4
C2 C 0.7792(14) 0.5057(10) -0.0880(11) 0.042(4) Uani 1 1 d . . . . .
H2 H 0.8419 0.5101 -0.0270 0.050 Uiso 1 1 calc R U . B 4
C1 C 0.6472(14) 0.5457(13) -0.2022(12) 0.044(4) Uani 1 1 d . . . . .
H1 H 0.6034 0.5848 -0.2355 0.052 Uiso 1 1 calc R U . B 4
O2 O 0.261(3) 0.7805(15) 0.2418(11) 0.072(7) Uani 0.85(5) 1 d D . P F 1
C15 C 0.1396(14) 0.7464(13) 0.0643(12) 0.046(4) Uani 1 1 d . . . . .
H15 H 0.1392 0.6743 0.0415 0.055 Uiso 1 1 calc R U . . .
C14 C 0.2002(15) 0.8126(12) 0.1679(11) 0.041(4) Uani 1 1 d D . . . .
C16 C 0.0791(16) 0.7875(14) -0.0058(11) 0.054(5) Uani 1 1 d . . . . .
H16 H 0.0316 0.7420 -0.0763 0.065 Uiso 1 1 calc R U . . .
C3 C 0.8239(15) 0.7148(13) 0.0620(12) 0.039(4) Uani 1 1 d D . . . .
O1 O 0.7366(14) 0.8854(11) 0.0180(11) 0.076(5) Uani 0.888(16) 1 d D U P D 1
C13 C 0.2060(14) 0.9165(12) 0.1997(11) 0.041(4) Uani 1 1 d . . . . .
C18 C 0.1463(15) 0.9606(13) 0.1266(11) 0.051(4) Uani 1 1 d . . . . .
H18 H 0.1481 1.0331 0.1479 0.062 Uiso 1 1 calc R U . . .
O15 O 0.7857(9) 0.7681(8) 0.3874(7) 0.046(3) Uani 1 1 d . . . . .
C4 C 0.8566(18) 0.8214(13) 0.1400(15) 0.041(5) Uani 0.888(16) 1 d D U P D 1
C12 C 0.2785(14) 0.9848(12) 0.3124(10) 0.038(4) Uani 1 1 d . . . . .
H12 H 0.3121 0.9528 0.3600 0.046 Uiso 1 1 calc R U . . .
C11 C 0.4250(13) 1.2416(11) 0.4903(13) 0.039(4) Uani 1 1 d . . . . .
H11 H 0.4251 1.2875 0.4517 0.046 Uiso 1 1 calc R U . E 4
C10 C 0.3954(15) 1.1023(14) 0.5340(13) 0.052(4) Uani 1 1 d . . . . .
H10 H 0.3671 1.0308 0.5288 0.062 Uiso 1 1 calc R U . E 4
C9 C 0.9299(19) 0.8435(15) 0.2397(14) 0.046(3) Uani 0.888(16) 1 d D U P D 1
H9 H 0.9599 0.7894 0.2572 0.056 Uiso 0.888(16) 1 calc R U P D 1
C17 C 0.0872(17) 0.8921(13) 0.0252(13) 0.061(5) Uani 1 1 d . . . . .
H17 H 0.0499 0.9188 -0.0260 0.073 Uiso 1 1 calc R U . . .
C8 C 0.962(2) 0.9396(16) 0.3148(16) 0.056(5) Uani 0.888(16) 1 d D U P D 1
H8 H 1.0101 0.9524 0.3851 0.068 Uiso 0.888(16) 1 calc R U P D 1
C7 C 0.924(2) 1.0171(17) 0.2894(18) 0.068(7) Uani 0.888(16) 1 d D U P D 1
H7 H 0.9568 1.0876 0.3396 0.082 Uiso 0.888(16) 1 calc R U P D 1
C6 C 0.844(2) 0.9985(17) 0.1979(17) 0.066(7) Uani 0.888(16) 1 d D U P D 1
H6 H 0.8078 1.0519 0.1866 0.079 Uiso 0.888(16) 1 calc R U P D 1
C5 C 0.8097(18) 0.8974(15) 0.1130(15) 0.046(3) Uani 0.888(16) 1 d D U P D 1
O5 O 0.9842(14) 0.4431(13) 0.3884(12) 0.023(4) Uani 0.5 1 d . . P . .
O6 O 0.8713(14) 0.4106(13) 0.4426(12) 0.019(4) Uani 0.5 1 d . . P A .
O3 O 0.8966(14) 0.5534(13) 0.5078(11) 0.019(4) Uani 0.5 1 d . . P . .
O4 O 1.0022(14) 0.5740(12) 0.4391(12) 0.021(3) Uani 0.5 1 d . U P A .
O2A O 0.183(14) 0.757(7) 0.229(7) 0.072(7) Uani 0.15(5) 1 d D . P F 2
O1A O 1.018(10) 0.761(7) 0.272(6) 0.076(5) Uani 0.112(16) 1 d D U P D 2
C9A C 0.953(11) 0.826(6) 0.248(4) 0.046(3) Uani 0.112(16) 1 d D U P D 2
C4A C 0.887(13) 0.818(3) 0.149(5) 0.041(5) Uani 0.112(16) 1 d D U P D 2
C8A C 0.976(17) 0.926(7) 0.331(5) 0.066(7) Uani 0.112(16) 1 d D U P D 2
H8A H 0.9976 0.9303 0.4022 0.079 Uiso 0.112(16) 1 calc R U P D 2
C7A C 0.966(17) 1.009(6) 0.308(7) 0.068(7) Uani 0.112(16) 1 d D U P D 2
H7A H 1.0011 1.0774 0.3626 0.082 Uiso 0.112(16) 1 calc R U P D 2
C6A C 0.907(15) 1.001(4) 0.210(7) 0.056(5) Uani 0.112(16) 1 d D U P D 2
H6A H 0.8915 1.0620 0.1965 0.068 Uiso 0.112(16) 1 calc R U P D 2
C5A C 0.870(13) 0.907(3) 0.132(6) 0.046(3) Uani 0.112(16) 1 d D U P D 2
H5A H 0.8301 0.9019 0.0621 0.056 Uiso 0.112(16) 1 calc R U P D 2
H3 H 0.864(11) 0.666(8) 0.075(10) 0.04(4) Uiso 1 1 d D . . . .

loop_
_atom_site_aniso_label
_atom_site_aniso_U_11
_atom_site_aniso_U_22
_atom_site_aniso_U_33
_atom_site_aniso_U_23
_atom_site_aniso_U_13
_atom_site_aniso_U_12
W2 0.0355(3) 0.0311(3) 0.0213(3) 0.0100(2) 0.0176(2) 0.0165(3)
W1 0.0293(3) 0.0346(3) 0.0151(3) 0.0117(2) 0.0107(2) 0.0121(3)
W4 0.0372(3) 0.0280(3) 0.0155(3) 0.0035(2) 0.0067(2) 0.0062(3)
W6 0.0182(3) 0.0548(4) 0.0350(3) 0.0261(3) 0.0112(2) 0.0136(3)
W3 0.0366(3) 0.0328(3) 0.0362(3) 0.0193(3) 0.0118(3) 0.0209(3)
W5 0.0372(3) 0.0243(3) 0.0410(4) 0.0148(3) 0.0230(3) 0.0067(3)
P1 0.0003(15) -0.0010(15) -0.0001(15) -0.0003(13) -0.0014(12) -0.0004(13)
O18 0.044(6) 0.043(6) 0.074(8) 0.042(6) 0.018(6) 0.011(5)
O16 0.025(5) 0.059(7) 0.079(8) 0.040(7) 0.009(5) 0.007(5)
O8 0.072(8) 0.068(8) 0.038(6) 0.037(6) -0.007(6) -0.032(7)
O12 0.108(10) 0.097(10) 0.066(8) 0.058(8) 0.060(8) 0.079(9)
O20 0.061(8) 0.049(8) 0.068(8) -0.021(6) 0.028(7) 0.012(6)
O13 0.031(6) 0.062(8) 0.072(8) -0.018(7) 0.015(6) 0.014(6)
O7 0.120(11) 0.109(11) 0.068(8) 0.068(8) 0.078(8) 0.077(9)
O10 0.078(9) 0.085(9) 0.040(7) 0.043(7) -0.011(6) -0.031(7)
O17 0.071(8) 0.035(6) 0.041(7) 0.000(5) -0.003(6) 0.007(6)
O22 0.033(6) 0.086(8) 0.046(6) 0.045(6) 0.019(5) 0.028(6)
O11 0.084(5) 0.078(5) 0.062(5) 0.034(4) 0.037(4) 0.033(4)
O14 0.028(5) 0.045(7) 0.081(8) 0.043(6) 0.013(5) 0.008(5)
O24 0.032(6) 0.076(8) 0.029(5) 0.024(5) 0.006(4) 0.019(5)
N1 0.039(7) 0.052(9) 0.036(7) 0.025(7) 0.003(6) 0.009(7)
N2 0.051(8) 0.035(7) 0.029(7) 0.001(6) 0.011(6) 0.017(6)
O21 0.018(5) 0.071(8) 0.074(8) -0.016(7) 0.007(6) 0.009(6)
O19 0.071(7) 0.032(6) 0.043(6) 0.011(5) 0.032(6) -0.003(5)
O23 0.081(8) 0.042(7) 0.074(8) 0.028(6) 0.058(7) 0.035(6)
N4 0.043(7) 0.030(7) 0.032(7) 0.007(6) 0.010(6) 0.020(6)
N3 0.039(7) 0.021(6) 0.031(7) 0.007(5) 0.011(6) 0.007(5)
N7 0.042(7) 0.030(7) 0.030(7) 0.006(6) 0.015(6) 0.013(6)
O9 0.083(9) 0.059(8) 0.049(7) 0.032(6) 0.001(6) -0.026(7)
N5 0.070(10) 0.052(9) 0.037(8) 0.008(8) 0.010(7) 0.008(8)
N6 0.035(7) 0.050(9) 0.038(8) 0.007(7) 0.014(6) 0.006(6)
N8 0.051(8) 0.030(7) 0.049(9) 0.010(7) 0.006(7) 0.010(6)
C2 0.057(10) 0.018(7) 0.027(8) 0.000(6) -0.012(7) 0.007(7)
C1 0.048(10) 0.044(10) 0.048(10) 0.027(9) 0.012(8) 0.020(8)
O2 0.09(2) 0.056(10) 0.047(9) 0.009(8) -0.008(9) 0.021(12)
C15 0.048(10) 0.042(10) 0.038(9) 0.000(8) 0.016(8) 0.012(8)
C14 0.058(10) 0.039(9) 0.030(8) 0.018(7) 0.014(8) 0.020(8)
C16 0.075(12) 0.062(12) 0.022(8) 0.023(8) 0.010(8) 0.009(10)
C3 0.051(10) 0.042(10) 0.036(9) 0.021(8) 0.020(8) 0.016(8)
O1 0.091(7) 0.058(6) 0.075(7) 0.026(5) 0.006(5) 0.040(5)
C13 0.051(10) 0.042(9) 0.031(8) 0.017(7) 0.017(7) 0.004(8)
C18 0.060(11) 0.042(10) 0.032(9) 0.009(8) -0.002(8) 0.004(8)
O15 0.053(7) 0.057(7) 0.042(6) 0.023(6) 0.019(5) 0.036(6)
C4 0.041(6) 0.040(5) 0.042(5) 0.015(4) 0.017(3) 0.010(3)
C12 0.055(10) 0.040(9) 0.019(7) 0.003(7) 0.013(7) 0.025(8)
C11 0.034(8) 0.026(8) 0.058(10) 0.012(8) 0.028(8) 0.001(7)
C10 0.046(10) 0.049(11) 0.051(11) 0.006(9) 0.017(9) 0.009(9)
C9 0.048(4) 0.044(4) 0.047(4) 0.015(3) 0.016(3) 0.015(2)
C17 0.091(14) 0.039(10) 0.042(10) 0.017(9) 0.005(10) 0.016(10)
C8 0.056(6) 0.056(6) 0.056(6) 0.018(4) 0.021(4) 0.016(4)
C7 0.069(7) 0.066(7) 0.068(7) 0.023(4) 0.023(4) 0.021(4)
C6 0.065(7) 0.063(7) 0.068(7) 0.020(4) 0.022(4) 0.023(4)
C5 0.048(4) 0.044(4) 0.047(4) 0.015(3) 0.016(3) 0.015(2)
O5 0.020(9) 0.031(10) 0.020(9) 0.006(8) 0.003(7) 0.016(8)
O6 0.020(9) 0.035(10) 0.018(8) 0.016(8) 0.014(7) 0.021(8)
O3 0.025(9) 0.028(10) 0.011(8) 0.011(7) 0.008(7) 0.012(8)
O4 0.024(5) 0.018(5) 0.023(5) 0.014(4) 0.003(4) 0.008(4)
O2A 0.09(2) 0.056(10) 0.047(9) 0.009(8) -0.008(9) 0.021(12)
O1A 0.091(7) 0.058(6) 0.075(7) 0.026(5) 0.006(5) 0.040(5)
C9A 0.048(4) 0.044(4) 0.047(4) 0.015(3) 0.016(3) 0.015(2)
C4A 0.041(6) 0.040(5) 0.042(5) 0.015(4) 0.017(3) 0.010(3)
C8A 0.065(7) 0.063(7) 0.068(7) 0.020(4) 0.022(4) 0.023(4)
C7A 0.069(7) 0.066(7) 0.068(7) 0.023(4) 0.023(4) 0.021(4)
C6A 0.056(6) 0.056(6) 0.056(6) 0.018(4) 0.021(4) 0.016(4)
C5A 0.048(4) 0.044(4) 0.047(4) 0.015(3) 0.016(3) 0.015(2)

loop_
_atom_type_symbol
_atom_type_description
_atom_type_scat_dispersion_real
_atom_type_scat_dispersion_imag
_atom_type_scat_source
C C 0.0033 0.0016 'International Tables Vol C Tables 4.2.6.8 and 6.1.1.4'
H H 0.0000 0.0000 'International Tables Vol C Tables 4.2.6.8 and 6.1.1.4'
N N 0.0061 0.0033 'International Tables Vol C Tables 4.2.6.8 and 6.1.1.4'
O O 0.0106 0.0060 'International Tables Vol C Tables 4.2.6.8 and 6.1.1.4'
P P 0.1023 0.0942 'International Tables Vol C Tables 4.2.6.8 and 6.1.1.4'
W W -0.8490 6.8722 'International Tables Vol C Tables 4.2.6.8 and 6.1.1.4'

loop_
_geom_angle_atom_site_label_1
_geom_angle_atom_site_label_2
_geom_angle_atom_site_label_3
_geom_angle
_geom_angle_site_symmetry_1
_geom_angle_site_symmetry_3
_geom_angle_publ_flag
O18 W2 O8 156.0(5) 2_766 . ?
O18 W2 O14 86.7(4) 2_766 . ?
O18 W2 O5 65.0(5) 2_766 2_766 ?
O18 W2 O3 92.9(5) 2_766 . ?
O8 W2 O5 91.6(6) . 2_766 ?
O8 W2 O3 64.1(5) . . ?
O14 W2 O8 87.6(5) . . ?
O14 W2 O5 63.8(5) . 2_766 ?
O14 W2 O3 92.8(5) . . ?
O9 W2 O18 89.1(5) . 2_766 ?
O9 W2 O8 86.7(4) . . ?
O9 W2 O14 155.9(5) . . ?
O9 W2 O5 93.0(6) . 2_766 ?
O9 W2 O3 63.7(5) . . ?
O3 W2 O5 40.4(5) . 2_766 ?
O16 W1 O5 63.6(5) 2_766 2_766 ?
O16 W1 O4 91.3(5) 2_766 2_766 ?
O13 W1 O16 155.9(5) . 2_766 ?
O13 W1 O14 89.3(5) . . ?
O13 W1 O21 87.1(4) . . ?
O13 W1 O5 93.2(6) . 2_766 ?
O13 W1 O4 65.2(5) . 2_766 ?
O22 W1 O16 102.9(5) . 2_766 ?
O22 W1 O13 101.2(6) . . ?
O22 W1 O14 102.5(5) . . ?
O22 W1 O21 100.7(5) . . ?
O22 W1 O5 160.8(5) . 2_766 ?
O22 W1 O4 159.3(5) . 2_766 ?
O14 W1 O16 86.7(4) . 2_766 ?
O14 W1 O21 156.8(5) . . ?
O14 W1 O5 64.7(5) . 2_766 ?
O14 W1 O4 93.2(5) . 2_766 ?
O21 W1 O16 87.3(5) . 2_766 ?
O21 W1 O5 92.6(6) . 2_766 ?
O21 W1 O4 64.5(5) . 2_766 ?
O4 W1 O5 39.9(5) 2_766 2_766 ?
O18 W4 O5 65.1(5) . . ?
O18 W4 O6 94.2(5) . . ?
O16 W4 O18 87.4(4) . . ?
O16 W4 O12 155.5(5) . . ?
O16 W4 O11 87.8(5) . . ?
O16 W4 O5 64.0(5) . . ?
O16 W4 O6 93.0(5) . . ?
O12 W4 O18 87.0(4) . . ?
O12 W4 O11 87.9(5) . . ?
O12 W4 O5 92.0(6) . . ?
O12 W4 O6 63.7(5) . . ?
O17 W4 O18 100.4(5) . . ?
O17 W4 O16 101.6(5) . . ?
O17 W4 O12 102.9(6) . . ?
O17 W4 O11 103.0(6) . . ?
O17 W4 O5 158.9(6) . . ?
O17 W4 O6 159.7(6) . . ?
O11 W4 O18 156.6(5) . . ?
O11 W4 O5 92.2(5) . . ?
O11 W4 O6 63.1(5) . . ?
O6 W4 O5 41.4(5) . . ?
O8 W6 O7 88.0(5) . . ?
O8 W6 O10 87.5(5) . . ?
O8 W6 O11 156.4(5) . . ?
O8 W6 O6 95.0(5) . . ?
O8 W6 O3 63.2(5) . . ?
O7 W6 O6 64.7(5) . . ?
O7 W6 O3 93.9(6) . . ?
O10 W6 O7 157.3(6) . . ?
O10 W6 O6 93.6(6) . . ?
O10 W6 O3 64.3(5) . . ?
O11 W6 O7 87.5(5) . . ?
O11 W6 O10 87.8(5) . . ?
O11 W6 O6 62.3(5) . . ?
O11 W6 O3 94.1(5) . . ?
O24 W6 O8 101.4(5) . . ?
O24 W6 O7 100.5(5) . . ?
O24 W6 O10 102.1(5) . . ?
O24 W6 O11 102.2(5) . . ?
O24 W6 O6 157.7(5) . . ?
O24 W6 O3 158.6(5) . . ?
O6 W6 O3 43.7(5) . . ?
O20 W3 O10 156.7(6) 2_766 . ?
O20 W3 O21 87.0(4) 2_766 2_766 ?
O20 W3 O9 88.8(5) 2_766 . ?
O20 W3 O3 93.0(6) 2_766 . ?
O20 W3 O4 65.2(5) 2_766 . ?
O10 W3 O21 88.7(5) . 2_766 ?
O10 W3 O9 86.1(5) . . ?
O10 W3 O3 64.6(5) . . ?
O10 W3 O4 92.5(6) . . ?
O21 W3 O9 156.3(6) 2_766 . ?
O21 W3 O3 94.4(5) 2_766 . ?
O21 W3 O4 63.2(5) 2_766 . ?
O9 W3 O3 62.5(5) . . ?
O9 W3 O4 93.9(5) . . ?
O15 W3 O20 101.6(5) . 2_766 ?
O15 W3 O10 101.7(5) . . ?
O15 W3 O21 102.3(5) . 2_766 ?
O15 W3 O9 101.4(5) . . ?
O15 W3 O3 158.2(5) . . ?
O15 W3 O4 159.7(5) . . ?
O3 W3 O4 42.0(5) . . ?
O12 W5 O20 87.2(5) . . ?
O12 W5 O13 154.5(6) . . ?
O12 W5 O7 87.7(4) . . ?
O12 W5 O6 61.5(5) . . ?
O12 W5 O4 92.2(5) . 2_766 ?
O20 W5 O13 86.8(4) . . ?
O20 W5 O6 93.3(5) . . ?
O20 W5 O4 64.2(5) . 2_766 ?
O13 W5 O6 94.1(5) . . ?
O13 W5 O4 62.9(5) . 2_766 ?
O7 W5 O20 155.4(6) . . ?
O7 W5 O13 87.5(5) . . ?
O7 W5 O6 63.3(5) . . ?
O7 W5 O4 92.0(5) . 2_766 ?
O19 W5 O12 102.9(5) . . ?
O19 W5 O20 103.0(5) . . ?
O19 W5 O13 102.6(5) . . ?
O19 W5 O7 101.6(5) . . ?
O19 W5 O6 157.1(5) . . ?
O19 W5 O4 160.0(5) . 2_766 ?
O6 W5 O4 42.9(5) . 2_766 ?
O5 P1 O5 180.0 2_766 . ?
O5 P1 O6 69.1(8) . . ?
O5 P1 O6 110.9(8) 2_766 . ?
O5 P1 O6 69.1(8) 2_766 2_766 ?
O5 P1 O6 110.9(8) . 2_766 ?
O5 P1 O3 111.0(8) 2_766 2_766 ?
O5 P1 O3 69.0(8) 2_766 . ?
O5 P1 O3 111.0(8) . . ?
O5 P1 O3 69.0(8) . 2_766 ?
O5 P1 O4 68.1(9) 2_766 2_766 ?
O5 P1 O4 111.9(9) . 2_766 ?
O5 P1 O4 111.9(9) 2_766 . ?
O5 P1 O4 68.1(9) . . ?
O6 P1 O6 180.0 2_766 . ?
O3 P1 O6 72.5(8) 2_766 2_766 ?
O3 P1 O6 107.5(8) . 2_766 ?
O3 P1 O6 72.5(8) . . ?
O3 P1 O6 107.5(8) 2_766 . ?
O3 P1 O3 180.0 . 2_766 ?
O4 P1 O6 73.1(8) . 2_766 ?
O4 P1 O6 73.1(8) 2_766 . ?
O4 P1 O6 106.9(8) 2_766 2_766 ?
O4 P1 O6 106.9(8) . . ?
O4 P1 O3 71.5(8) 2_766 2_766 ?
O4 P1 O3 108.5(8) 2_766 . ?
O4 P1 O3 71.5(8) . . ?
O4 P1 O3 108.5(8) . 2_766 ?
O4 P1 O4 180.0 2_766 . ?
W2 O18 W4 138.9(6) 2_766 . ?
W4 O16 W1 140.3(6) . 2_766 ?
W6 O8 W2 139.8(7) . . ?
W5 O12 W4 140.7(7) . . ?
W3 O20 W5 139.8(6) 2_766 . ?
W1 O13 W5 139.7(7) . . ?
W6 O7 W5 139.4(6) . . ?
W6 O10 W3 139.4(6) . . ?
W6 O11 W4 139.9(7) . . ?
W1 O14 W2 140.2(6) . . ?
C1 N1 N2 108.4(12) . . ?
C2 N2 N1 108.3(12) . . ?
W1 O21 W3 139.2(7) . 2_766 ?
N3 N4 H4 119.9 . . ?
C3 N4 H4 119.9 . . ?
C3 N4 N3 120.3(13) . . ?
N4 N3 C2 129.6(11) . . ?
C1 N3 N4 124.0(12) . . ?
C1 N3 C2 106.4(12) . . ?
C11 N7 N8 121.1(13) . . ?
C11 N7 C10 107.1(13) . . ?
C10 N7 N8 131.8(13) . . ?
W2 O9 W3 140.5(7) . . ?
C10 N5 N6 106.5(14) . . ?
C11 N6 N5 109.5(12) . . ?
N7 N8 H8B 122.6 . . ?
C12 N8 N7 114.9(13) . . ?
C12 N8 H8B 122.6 . . ?
N2 C2 N3 107.2(12) . . ?
N2 C2 H2 126.4 . . ?
N3 C2 H2 126.4 . . ?
N1 C1 N3 109.5(13) . . ?
N1 C1 H1 125.2 . . ?
N3 C1 H1 125.2 . . ?
C14 C15 H15 120.8 . . ?
C14 C15 C16 118.4(15) . . ?
C16 C15 H15 120.8 . . ?
O2 C14 C15 123.0(15) . . ?
O2 C14 C13 115.9(15) . . ?
C13 C14 C15 121.0(14) . . ?
O2A C14 C15 108(5) . . ?
O2A C14 C13 120(5) . . ?
C15 C16 H16 119.7 . . ?
C17 C16 C15 120.6(15) . . ?
C17 C16 H16 119.7 . . ?
N4 C3 H3 113(9) . . ?
C4 C3 H3 122(9) . . ?
C4A C3 H3 109(9) . . ?
C14 C13 C18 120.9(14) . . ?
C14 C13 C12 118.0(14) . . ?
C18 C13 C12 121.1(14) . . ?
C13 C18 H18 122.0 . . ?
C17 C18 C13 116.0(15) . . ?
C17 C18 H18 122.0 . . ?
C9 C4 C3 119.4(17) . . ?
C9 C4 C5 120.3(16) . . ?
C5 C4 C3 120.3(17) . . ?
N8 C12 C13 121.4(14) . . ?
N8 C12 H12 119.3 . . ?
C13 C12 H12 119.3 . . ?
N7 C11 H11 126.6 . . ?
N6 C11 N7 106.9(14) . . ?
N6 C11 H11 126.6 . . ?
N7 C10 H10 125.0 . . ?
N5 C10 N7 110.0(15) . . ?
N5 C10 H10 125.0 . . ?
C4 C9 H9 119.1 . . ?
C8 C9 C4 121.9(19) . . ?
C8 C9 H9 119.1 . . ?
C16 C17 C18 122.9(16) . . ?
C16 C17 H17 118.6 . . ?
C18 C17 H17 118.6 . . ?
C9 C8 H8 120.4 . . ?
C7 C8 C9 119(2) . . ?
C7 C8 H8 120.4 . . ?
C8 C7 H7 119.2 . . ?
C6 C7 C8 122(2) . . ?
C6 C7 H7 119.2 . . ?
C7 C6 H6 119.6 . . ?
C7 C6 C5 121(2) . . ?
C5 C6 H6 119.6 . . ?
O1 C5 C4 126.0(17) . . ?
O1 C5 C6 118.7(18) . . ?
C4 C5 C6 115.3(18) . . ?
W1 O5 W2 90.8(5) 2_766 2_766 ?
W1 O5 W4 91.2(5) 2_766 . ?
W4 O5 W2 90.6(5) . 2_766 ?
P1 O5 W2 124.3(8) . 2_766 ?
P1 O5 W1 125.5(9) . 2_766 ?
P1 O5 W4 124.2(9) . . ?
P1 O5 O6 57.7(8) . . ?
P1 O5 O3 56.9(7) . 2_766 ?
P1 O5 O4 56.8(8) . . ?
O6 O5 W2 130.2(10) . 2_766 ?
O6 O5 W1 130.9(9) . 2_766 ?
O6 O5 W4 66.5(7) . . ?
O3 O5 W2 67.3(7) 2_766 2_766 ?
O3 O5 W1 131.5(10) 2_766 2_766 ?
O3 O5 W4 129.6(10) 2_766 . ?
O3 O5 O6 93.2(10) 2_766 . ?
O4 O5 W2 131.9(10) . 2_766 ?
O4 O5 W1 68.7(8) . 2_766 ?
O4 O5 W4 131.0(9) . . ?
O4 O5 O6 93.0(11) . . ?
O4 O5 O3 93.8(11) . 2_766 ?
W4 O6 W6 94.1(5) . . ?
W4 O6 W5 93.2(6) . . ?
W6 O6 W5 92.2(5) . . ?
P1 O6 W4 125.2(7) . . ?
P1 O6 W6 122.3(8) . . ?
P1 O6 W5 121.3(8) . . ?
P1 O6 O5 53.1(7) . . ?
O5 O6 W4 72.1(7) . . ?
O5 O6 W6 133.0(9) . . ?
O5 O6 W5 132.1(9) . . ?
W2 O3 W6 92.3(5) . . ?
W2 O3 W3 92.9(5) . . ?
W3 O3 W6 91.3(5) . . ?
P1 O3 W2 126.3(8) . . ?
P1 O3 W6 121.5(8) . . ?
P1 O3 W3 123.2(8) . . ?
P1 O3 O5 54.0(7) . 2_766 ?
P1 O3 O4 53.7(7) . . ?
O5 O3 W2 72.2(7) 2_766 . ?
O5 O3 W6 131.2(10) 2_766 . ?
O5 O3 W3 134.2(10) 2_766 . ?
O5 O3 O4 90.6(10) 2_766 . ?
O4 O3 W2 135.1(10) . . ?
O4 O3 W6 127.7(9) . . ?
O4 O3 W3 69.5(7) . . ?
W1 O4 W3 92.5(5) 2_766 . ?
W1 O4 W5 91.6(5) 2_766 2_766 ?
W3 O4 W5 90.5(5) . 2_766 ?
P1 O4 W1 126.5(9) . 2_766 ?
P1 O4 W3 123.3(9) . . ?
P1 O4 W5 122.6(8) . 2_766 ?
P1 O4 O5 55.1(7) . . ?
P1 O4 O3 54.9(7) . . ?
O5 O4 W1 71.4(8) . 2_766 ?
O5 O4 W3 133.0(10) . . ?
O5 O4 W5 132.4(10) . 2_766 ?
O5 O4 O3 91.9(11) . . ?
O3 O4 W1 135.0(9) . 2_766 ?
O3 O4 W3 68.4(7) . . ?
O3 O4 W5 127.2(9) . 2_766 ?
O1A C9A C4A 127(4) . . ?
O1A C9A C8A 117(3) . . ?
C4A C9A C8A 115(3) . . ?
C9A C4A C3 122(3) . . ?
C5A C4A C3 119(3) . . ?
C5A C4A C9A 119(3) . . ?
C9A C8A H8A 120.0 . . ?
C7A C8A C9A 120(4) . . ?
C7A C8A H8A 120.0 . . ?
C8A C7A H7A 119.2 . . ?
C8A C7A C6A 122(4) . . ?
C6A C7A H7A 119.2 . . ?
C7A C6A H6A 120.5 . . ?
C7A C6A C5A 119(3) . . ?
C5A C6A H6A 120.5 . . ?
C4A C5A H5A 118.8 . . ?
C6A C5A C4A 122(3) . . ?
C6A C5A H5A 118.8 . . ?

loop_
_geom_bond_atom_site_label_1
_geom_bond_atom_site_label_2
_geom_bond_distance
_geom_bond_site_symmetry_2
_geom_bond_publ_flag
W2 O18 1.887(10) 2_766 ?
W2 O8 1.902(10) . ?
W2 O14 1.901(9) . ?
W2 O9 1.877(10) . ?
W2 O5 2.518(15) 2_766 ?
W2 O3 2.440(14) . ?
W1 O16 1.924(10) 2_766 ?
W1 O13 1.882(10) . ?
W1 O22 1.668(9) . ?
W1 O14 1.888(10) . ?
W1 O21 1.900(10) . ?
W1 O5 2.485(16) 2_766 ?
W1 O4 2.442(15) 2_766 ?
W4 O18 1.919(10) . ?
W4 O16 1.859(10) . ?
W4 O12 1.895(10) . ?
W4 O17 1.657(10) . ?
W4 O11 1.895(12) . ?
W4 O5 2.496(16) . ?
W4 O6 2.407(15) . ?
W6 O8 1.884(11) . ?
W6 O7 1.892(11) . ?
W6 O10 1.892(11) . ?
W6 O11 1.887(11) . ?
W6 O24 1.668(9) . ?
W6 O6 2.449(14) . ?
W6 O3 2.490(16) . ?
W3 O20 1.885(11) 2_766 ?
W3 O10 1.897(11) . ?
W3 O21 1.907(11) 2_766 ?
W3 O9 1.910(11) . ?
W3 O15 1.669(9) . ?
W3 O3 2.477(15) . ?
W3 O4 2.496(15) . ?
W5 O12 1.895(11) . ?
W5 O20 1.914(11) . ?
W5 O13 1.914(11) . ?
W5 O7 1.912(11) . ?
W5 O19 1.670(9) . ?
W5 O6 2.503(16) . ?
W5 O4 2.527(16) 2_766 ?
P1 O5 1.487(16) . ?
P1 O5 1.487(16) 2_766 ?
P1 O6 1.571(16) . ?
P1 O6 1.571(16) 2_766 ?
P1 O3 1.539(15) 2_766 ?
P1 O3 1.539(15) . ?
P1 O4 1.516(15) . ?
P1 O4 1.516(15) 2_766 ?
O18 W2 1.887(10) 2_766 ?
O16 W1 1.924(10) 2_766 ?
O20 W3 1.885(11) 2_766 ?
N1 N2 1.370(16) . ?
N1 C1 1.284(19) . ?
N2 C2 1.330(16) . ?
O21 W3 1.907(11) 2_766 ?
N4 H4 0.8800 . ?
N4 N3 1.368(14) . ?
N4 C3 1.268(17) . ?
N3 C2 1.374(17) . ?
N3 C1 1.366(18) . ?
N7 N8 1.397(16) . ?
N7 C11 1.333(17) . ?
N7 C10 1.371(19) . ?
N5 N6 1.364(18) . ?
N5 C10 1.285(19) . ?
N6 C11 1.332(18) . ?
N8 H8B 0.8800 . ?
N8 C12 1.265(17) . ?
C2 H2 0.9500 . ?
C1 H1 0.9500 . ?
O2 C14 1.340(18) . ?
C15 H15 0.9500 . ?
C15 C14 1.378(19) . ?
C15 C16 1.38(2) . ?
C14 C13 1.35(2) . ?
C14 O2A 1.34(3) . ?
C16 H16 0.9500 . ?
C16 C17 1.35(2) . ?
C3 C4 1.46(2) . ?
C3 C4A 1.47(3) . ?
C3 H3 0.93(2) . ?
O1 C5 1.33(2) . ?
C13 C18 1.44(2) . ?
C13 C12 1.498(18) . ?
C18 H18 0.9500 . ?
C18 C17 1.36(2) . ?
C4 C9 1.35(2) . ?
C4 C5 1.38(2) . ?
C12 H12 0.9500 . ?
C11 H11 0.9500 . ?
C10 H10 0.9500 . ?
C9 H9 0.9500 . ?
C9 C8 1.34(2) . ?
C17 H17 0.9500 . ?
C8 H8 0.9500 . ?
C8 C7 1.34(3) . ?
C7 H7 0.9500 . ?
C7 C6 1.30(3) . ?
C6 H6 0.9500 . ?
C6 C5 1.45(3) . ?
O5 W2 2.518(15) 2_766 ?
O5 W1 2.485(16) 2_766 ?
O5 O6 1.74(2) . ?
O5 O3 1.71(2) 2_766 ?
O5 O4 1.68(2) . ?
O3 O5 1.71(2) 2_766 ?
O3 O4 1.78(2) . ?
O4 W1 2.442(15) 2_766 ?
O4 W5 2.527(16) 2_766 ?
O1A C9A 1.33(3) . ?
C9A C4A 1.38(3) . ?
C9A C8A 1.45(3) . ?
C4A C5A 1.35(3) . ?
C8A H8A 0.9500 . ?
C8A C7A 1.30(3) . ?
C7A H7A 0.9500 . ?
C7A C6A 1.34(3) . ?
C6A H6A 0.9500 . ?
C6A C5A 1.34(3) . ?
C5A H5A 0.9500 . ?

loop_
_geom_torsion_atom_site_label_1
_geom_torsion_atom_site_label_2
_geom_torsion_atom_site_label_3
_geom_torsion_atom_site_label_4
_geom_torsion
_geom_torsion_site_symmetry_1
_geom_torsion_site_symmetry_2
_geom_torsion_site_symmetry_3
_geom_torsion_site_symmetry_4
_geom_torsion_publ_flag
W2 O5 O6 W4 -69.4(10) 2_766 . . . ?
W2 O5 O6 W6 -147.8(9) 2_766 . . . ?
W2 O5 O6 W5 8.4(19) 2_766 . . . ?
W2 O5 O6 P1 109.8(11) 2_766 . . . ?
W2 O5 O4 W1 70.7(11) 2_766 . . 2_766 ?
W2 O5 O4 W3 146.2(9) 2_766 . . . ?
W2 O5 O4 W5 -4(2) 2_766 . . 2_766 ?
W2 O5 O4 P1 -108.5(12) 2_766 . . . ?
W2 O5 O4 O3 -151.9(11) 2_766 . . . ?
W2 O3 O4 W1 -143.4(10) . . . 2_766 ?
W2 O3 O4 W3 -72.7(11) . . . . ?
W2 O3 O4 W5 0.5(18) . . . 2_766 ?
W2 O3 O4 P1 107.6(12) . . . . ?
W2 O3 O4 O5 151.3(11) . . . . ?
W1 O5 O6 W4 69.7(10) 2_766 . . . ?
W1 O5 O6 W6 -9(2) 2_766 . . . ?
W1 O5 O6 W5 147.5(9) 2_766 . . . ?
W1 O5 O6 P1 -111.1(12) 2_766 . . . ?
W1 O5 O4 W3 75.5(11) 2_766 . . . ?
W1 O5 O4 W5 -74.5(11) 2_766 . . 2_766 ?
W1 O5 O4 P1 -179.2(8) 2_766 . . . ?
W1 O5 O4 O3 137.3(8) 2_766 . . . ?
W4 O5 O6 W6 -78.5(11) . . . . ?
W4 O5 O6 W5 77.7(11) . . . . ?
W4 O5 O6 P1 179.1(8) . . . . ?
W4 O5 O4 W1 -72.0(11) . . . 2_766 ?
W4 O5 O4 W3 3(2) . . . . ?
W4 O5 O4 W5 -146.5(9) . . . 2_766 ?
W4 O5 O4 P1 108.8(12) . . . . ?
W4 O5 O4 O3 65.3(13) . . . . ?
W6 O3 O4 W1 4.3(19) . . . 2_766 ?
W6 O3 O4 W3 75.1(9) . . . . ?
W6 O3 O4 W5 148.3(8) . . . 2_766 ?
W6 O3 O4 P1 -104.6(11) . . . . ?
W6 O3 O4 O5 -61.0(12) . . . . ?
W3 O3 O4 W1 -70.8(11) . . . 2_766 ?
W3 O3 O4 W5 73.2(9) . . . 2_766 ?
W3 O3 O4 P1 -179.7(8) . . . . ?
W3 O3 O4 O5 -136.1(9) . . . . ?
P1 O5 O6 W4 -179.1(8) . . . . ?
P1 O5 O6 W6 102.4(12) . . . . ?
P1 O5 O6 W5 -101.4(12) . . . . ?
P1 O5 O4 W1 179.2(8) . . . 2_766 ?
P1 O5 O4 W3 -105.3(12) . . . . ?
P1 O5 O4 W5 104.7(12) . . . 2_766 ?
P1 O5 O4 O3 -43.5(7) . . . . ?
P1 O3 O4 W1 108.9(13) . . . 2_766 ?
P1 O3 O4 W3 179.7(8) . . . . ?
P1 O3 O4 W5 -107.1(10) . . . 2_766 ?
P1 O3 O4 O5 43.6(7) . . . . ?
O18 W2 O9 W3 101.4(11) 2_766 . . . ?
O18 W4 O16 W1 -53.3(10) . . . 2_766 ?
O18 W4 O12 W5 107.0(11) . . . . ?
O18 W4 O11 W6 -25(2) . . . . ?
O16 W1 O13 W5 22.1(18) 2_766 . . . ?
O16 W1 O14 W2 54.1(9) 2_766 . . . ?
O16 W1 O21 W3 -101.6(11) 2_766 . . 2_766 ?
O16 W4 O12 W5 30.1(18) . . . . ?
O16 W4 O11 W6 -103.2(11) . . . . ?
O8 W2 O9 W3 -55.0(11) . . . . ?
O8 W6 O7 W5 -103.3(12) . . . . ?
O8 W6 O10 W3 54.7(12) . . . . ?
O8 W6 O11 W4 25(2) . . . . ?
O12 W4 O16 W1 23.6(18) . . . 2_766 ?
O12 W4 O11 W6 52.7(11) . . . . ?
O20 W3 O10 W6 23(2) 2_766 . . . ?
O20 W5 O12 W4 -105.8(11) . . . . ?
O13 W1 O14 W2 -102.1(10) . . . . ?
O13 W1 O21 W3 54.9(11) . . . 2_766 ?
O13 W5 O12 W4 -29.2(18) . . . . ?
O7 W6 O8 W2 104.6(11) . . . . ?
O7 W6 O10 W3 -24(2) . . . . ?
O7 W6 O11 W4 -54.0(11) . . . . ?
O7 W5 O12 W4 50.1(11) . . . . ?
O10 W6 O8 W2 -53.2(11) . . . . ?
O10 W6 O7 W5 -25(2) . . . . ?
O10 W6 O11 W4 103.8(11) . . . . ?
O17 W4 O16 W1 -153.4(10) . . . 2_766 ?
O17 W4 O12 W5 -153.0(10) . . . . ?
O17 W4 O11 W6 155.5(10) . . . . ?
O22 W1 O13 W5 -155.1(10) . . . . ?
O22 W1 O14 W2 156.6(9) . . . . ?
O22 W1 O21 W3 155.7(10) . . . 2_766 ?
O11 W4 O16 W1 103.8(10) . . . 2_766 ?
O11 W4 O12 W5 -50.1(11) . . . . ?
O11 W6 O8 W2 25.4(19) . . . . ?
O11 W6 O7 W5 53.6(12) . . . . ?
O11 W6 O10 W3 -102.2(12) . . . . ?
O14 W2 O9 W3 21.6(18) . . . . ?
O14 W1 O13 W5 102.3(10) . . . . ?
O14 W1 O21 W3 -26.4(18) . . . 2_766 ?
O24 W6 O8 W2 -155.1(10) . . . . ?
O24 W6 O7 W5 155.5(11) . . . . ?
O24 W6 O10 W3 155.8(11) . . . . ?
O24 W6 O11 W4 -154.3(10) . . . . ?
N1 N2 C2 N3 -0.9(17) . . . . ?
N2 N1 C1 N3 -4.9(17) . . . . ?
O21 W1 O13 W5 -54.7(10) . . . . ?
O21 W1 O14 W2 -21.2(17) . . . . ?
O21 W3 O10 W6 102.2(12) 2_766 . . . ?
O19 W5 O12 W4 151.5(10) . . . . ?
N4 N3 C2 N2 176.7(13) . . . . ?
N4 N3 C1 N1 -174.4(12) . . . . ?
N7 N8 C12 C13 -179.1(12) . . . . ?
O9 W3 O10 W6 -54.7(12) . . . . ?
N5 N6 C11 N7 2.8(16) . . . . ?
N6 N5 C10 N7 1.0(18) . . . . ?
N8 N7 C11 N6 179.2(12) . . . . ?
N8 N7 C10 N5 179.2(14) . . . . ?
C2 N3 C1 N1 4.4(17) . . . . ?
C1 N1 N2 C2 3.6(17) . . . . ?
C1 N3 C2 N2 -2.0(17) . . . . ?
O2 C14 C13 C18 179(2) . . . . ?
O2 C14 C13 C12 0(3) . . . . ?
C15 C14 C13 C18 1(2) . . . . ?
C15 C14 C13 C12 -177.2(13) . . . . ?
C15 C16 C17 C18 -5(3) . . . . ?
C14 C15 C16 C17 5(3) . . . . ?
C14 C13 C18 C17 -1(2) . . . . ?
C14 C13 C12 N8 174.3(15) . . . . ?
C16 C15 C14 O2 180(2) . . . . ?
C16 C15 C14 C13 -3(2) . . . . ?
C16 C15 C14 O2A 141(7) . . . . ?
C3 N4 N3 C2 -7(2) . . . . ?
C3 N4 N3 C1 171.2(14) . . . . ?
C3 C4 C9 C8 -179(2) . . . . ?
C3 C4 C5 O1 -2(3) . . . . ?
C3 C4 C5 C6 177.4(17) . . . . ?
C3 C4A C5A C6A 169(14) . . . . ?
C13 C18 C17 C16 3(3) . . . . ?
C18 C13 C12 N8 -4(2) . . . . ?
O15 W3 O10 W6 -155.5(11) . . . . ?
C4 C9 C8 C7 -3(3) . . . . ?
C12 C13 C18 C17 177.4(15) . . . . ?
C11 N7 N8 C12 159.2(13) . . . . ?
C11 N7 C10 N5 0.6(18) . . . . ?
C10 N7 N8 C12 -19(2) . . . . ?
C10 N7 C11 N6 -2.1(16) . . . . ?
C10 N5 N6 C11 -2.4(18) . . . . ?
C9 C4 C5 O1 -179.9(19) . . . . ?
C9 C4 C5 C6 0(3) . . . . ?
C9 C8 C7 C6 10(4) . . . . ?
C8 C7 C6 C5 -12(4) . . . . ?
C7 C6 C5 O1 -174(2) . . . . ?
C7 C6 C5 C4 7(3) . . . . ?
C5 C4 C9 C8 -1(3) . . . . ?
O5 W2 O9 W3 36.5(11) 2_766 . . . ?
O5 W1 O13 W5 37.7(10) 2_766 . . . ?
O5 W1 O14 W2 -8.2(8) 2_766 . . . ?
O5 W1 O21 W3 -38.2(11) 2_766 . . 2_766 ?
O5 W4 O16 W1 10.2(9) . . . 2_766 ?
O5 W4 O12 W5 42.0(11) . . . . ?
O5 W4 O11 W6 -39.2(11) . . . . ?
O5 P1 O6 W4 -179.0(9) 2_766 . . . ?
O5 P1 O6 W4 1.0(9) . . . . ?
O5 P1 O6 W6 -122.3(11) . . . . ?
O5 P1 O6 W6 57.7(11) 2_766 . . . ?
O5 P1 O6 W5 121.7(10) . . . . ?
O5 P1 O6 W5 -58.3(10) 2_766 . . . ?
O5 P1 O6 O5 180.001(0) 2_766 . . . ?
O5 P1 O3 W2 179.9(10) . . . . ?
O5 P1 O3 W2 -0.1(10) 2_766 . . . ?
O5 P1 O3 W6 -120.6(11) 2_766 . . . ?
O5 P1 O3 W6 59.4(11) . . . . ?
O5 P1 O3 W3 123.7(12) 2_766 . . . ?
O5 P1 O3 W3 -56.3(12) . . . . ?
O5 P1 O3 O5 179.999(12) . . . 2_766 ?
O5 P1 O3 O4 -56.7(10) . . . . ?
O5 P1 O3 O4 123.3(10) 2_766 . . . ?
O5 P1 O4 W1 -0.9(9) . . . 2_766 ?
O5 P1 O4 W1 179.1(9) 2_766 . . 2_766 ?
O5 P1 O4 W3 -57.6(12) 2_766 . . . ?
O5 P1 O4 W3 122.4(12) . . . . ?
O5 P1 O4 W5 -122.0(12) . . . 2_766 ?
O5 P1 O4 W5 58.0(12) 2_766 . . 2_766 ?
O5 P1 O4 O5 180.000(8) 2_766 . . . ?
O5 P1 O4 O3 -57.2(10) 2_766 . . . ?
O5 P1 O4 O3 122.8(10) . . . . ?
O5 O3 O4 W1 151.5(12) 2_766 . . 2_766 ?
O5 O3 O4 W3 -137.7(9) 2_766 . . . ?
O5 O3 O4 W5 -64.5(12) 2_766 . . 2_766 ?
O5 O3 O4 P1 42.6(8) 2_766 . . . ?
O5 O3 O4 O5 86.2(11) 2_766 . . . ?
O6 W4 O16 W1 40.8(10) . . . 2_766 ?
O6 W4 O12 W5 10.8(9) . . . . ?
O6 W4 O11 W6 -8.7(9) . . . . ?
O6 W6 O8 W2 40.2(11) . . . . ?
O6 W6 O7 W5 -6.8(10) . . . . ?
O6 W6 O10 W3 -40.1(12) . . . . ?
O6 W6 O11 W4 8.6(9) . . . . ?
O6 W5 O12 W4 -10.5(9) . . . . ?
O6 P1 O5 W2 -119.5(12) . . . 2_766 ?
O6 P1 O5 W2 60.5(12) 2_766 . . 2_766 ?
O6 P1 O5 W1 -59.9(11) 2_766 . . 2_766 ?
O6 P1 O5 W1 120.1(11) . . . 2_766 ?
O6 P1 O5 W4 179.0(8) 2_766 . . . ?
O6 P1 O5 W4 -1.0(8) . . . . ?
O6 P1 O5 O6 180.000(1) 2_766 . . . ?
O6 P1 O5 O3 -119.4(10) . . . 2_766 ?
O6 P1 O5 O3 60.6(10) 2_766 . . 2_766 ?
O6 P1 O5 O4 -60.8(10) 2_766 . . . ?
O6 P1 O5 O4 119.2(10) . . . . ?
O6 P1 O3 W2 121.3(11) . . . . ?
O6 P1 O3 W2 -58.7(11) 2_766 . . . ?
O6 P1 O3 W6 0.8(8) . . . . ?
O6 P1 O3 W6 -179.2(8) 2_766 . . . ?
O6 P1 O3 W3 65.1(10) 2_766 . . . ?
O6 P1 O3 W3 -114.9(10) . . . . ?
O6 P1 O3 O5 121.4(10) . . . 2_766 ?
O6 P1 O3 O5 -58.6(10) 2_766 . . 2_766 ?
O6 P1 O3 O4 -115.3(9) . . . . ?
O6 P1 O3 O4 64.7(9) 2_766 . . . ?
O6 P1 O4 W1 -59.4(11) . . . 2_766 ?
O6 P1 O4 W1 120.6(11) 2_766 . . 2_766 ?
O6 P1 O4 W3 64.0(11) . . . . ?
O6 P1 O4 W3 -116.0(11) 2_766 . . . ?
O6 P1 O4 W5 179.5(8) . . . 2_766 ?
O6 P1 O4 W5 -0.5(8) 2_766 . . 2_766 ?
O6 P1 O4 O5 121.5(9) 2_766 . . . ?
O6 P1 O4 O5 -58.5(9) . . . . ?
O6 P1 O4 O3 64.3(9) . . . . ?
O6 P1 O4 O3 -115.7(9) 2_766 . . . ?
O6 O5 O4 W1 -133.1(8) . . . 2_766 ?
O6 O5 O4 W3 -57.7(14) . . . . ?
O6 O5 O4 W5 152.3(11) . . . 2_766 ?
O6 O5 O4 P1 47.7(7) . . . . ?
O6 O5 O4 O3 4.2(10) . . . . ?
O3 W2 O9 W3 7.6(9) . . . . ?
O3 W6 O8 W2 9.2(9) . . . . ?
O3 W6 O7 W5 -40.4(12) . . . . ?
O3 W6 O10 W3 -6.6(10) . . . . ?
O3 W6 O11 W4 39.7(11) . . . . ?
O3 W3 O10 W6 6.6(10) . . . . ?
O3 P1 O5 W2 179.9(9) . . . 2_766 ?
O3 P1 O5 W2 -0.1(9) 2_766 . . 2_766 ?
O3 P1 O5 W1 59.5(12) . . . 2_766 ?
O3 P1 O5 W1 -120.5(12) 2_766 . . 2_766 ?
O3 P1 O5 W4 118.5(12) 2_766 . . . ?
O3 P1 O5 W4 -61.5(12) . . . . ?
O3 P1 O5 O6 -60.6(10) . . . . ?
O3 P1 O5 O6 119.4(10) 2_766 . . . ?
O3 P1 O5 O3 180.000(9) . . . 2_766 ?
O3 P1 O5 O4 58.6(10) . . . . ?
O3 P1 O5 O4 -121.4(10) 2_766 . . . ?
O3 P1 O6 W4 122.5(11) . . . . ?
O3 P1 O6 W4 -57.5(11) 2_766 . . . ?
O3 P1 O6 W6 179.2(8) 2_766 . . . ?
O3 P1 O6 W6 -0.8(8) . . . . ?
O3 P1 O6 W5 63.2(9) 2_766 . . . ?
O3 P1 O6 W5 -116.8(9) . . . . ?
O3 P1 O6 O5 121.5(9) . . . . ?
O3 P1 O6 O5 -58.5(9) 2_766 . . . ?
O3 P1 O4 W1 56.3(12) 2_766 . . 2_766 ?
O3 P1 O4 W1 -123.7(12) . . . 2_766 ?
O3 P1 O4 W3 179.7(9) 2_766 . . . ?
O3 P1 O4 W3 -0.3(9) . . . . ?
O3 P1 O4 W5 115.3(11) . . . 2_766 ?
O3 P1 O4 W5 -64.7(11) 2_766 . . 2_766 ?
O3 P1 O4 O5 -122.8(10) . . . . ?
O3 P1 O4 O5 57.2(10) 2_766 . . . ?
O3 P1 O4 O3 180.001(9) 2_766 . . . ?
O3 O5 O6 W4 -132.2(9) 2_766 . . . ?
O3 O5 O6 W6 149.4(12) 2_766 . . . ?
O3 O5 O6 W5 -54.4(14) 2_766 . . . ?
O3 O5 O6 P1 47.0(7) 2_766 . . . ?
O3 O5 O4 W1 133.4(9) 2_766 . . 2_766 ?
O3 O5 O4 W3 -151.1(11) 2_766 . . . ?
O3 O5 O4 W5 58.9(14) 2_766 . . 2_766 ?
O3 O5 O4 P1 -45.8(7) 2_766 . . . ?
O3 O5 O4 O3 -89.3(10) 2_766 . . . ?
O4 W1 O13 W5 8.5(9) 2_766 . . . ?
O4 W1 O14 W2 -37.0(10) 2_766 . . . ?
O4 W1 O21 W3 -8.9(9) 2_766 . . 2_766 ?
O4 W3 O10 W6 39.0(12) . . . . ?
O4 W5 O12 W4 -41.8(11) 2_766 . . . ?
O4 P1 O5 W2 -58.7(13) 2_766 . . 2_766 ?
O4 P1 O5 W2 121.3(13) . . . 2_766 ?
O4 P1 O5 W1 0.9(9) . . . 2_766 ?
O4 P1 O5 W1 -179.1(9) 2_766 . . 2_766 ?
O4 P1 O5 W4 -120.1(12) . . . . ?
O4 P1 O5 W4 59.9(12) 2_766 . . . ?
O4 P1 O5 O6 -119.2(9) . . . . ?
O4 P1 O5 O6 60.8(9) 2_766 . . . ?
O4 P1 O5 O3 121.4(10) . . . 2_766 ?
O4 P1 O5 O3 -58.6(10) 2_766 . . 2_766 ?
O4 P1 O5 O4 180.001(9) 2_766 . . . ?
O4 P1 O6 W4 -121.1(11) 2_766 . . . ?
O4 P1 O6 W4 58.9(11) . . . . ?
O4 P1 O6 W6 115.5(10) 2_766 . . . ?
O4 P1 O6 W6 -64.5(10) . . . . ?
O4 P1 O6 W5 -0.4(8) 2_766 . . . ?
O4 P1 O6 W5 179.6(8) . . . . ?
O4 P1 O6 O5 57.9(9) . . . . ?
O4 P1 O6 O5 -122.1(9) 2_766 . . . ?
O4 P1 O3 W2 -123.4(12) . . . . ?
O4 P1 O3 W2 56.6(12) 2_766 . . . ?
O4 P1 O3 W6 116.1(10) . . . . ?
O4 P1 O3 W6 -63.9(10) 2_766 . . . ?
O4 P1 O3 W3 -179.7(9) 2_766 . . . ?
O4 P1 O3 W3 0.3(9) . . . . ?
O4 P1 O3 O5 -123.3(10) . . . 2_766 ?
O4 P1 O3 O5 56.7(10) 2_766 . . 2_766 ?
O4 P1 O3 O4 180.000(8) 2_766 . . . ?
O4 O5 O6 W4 133.9(9) . . . . ?
O4 O5 O6 W6 55.4(14) . . . . ?
O4 O5 O6 W5 -148.4(11) . . . . ?
O4 O5 O6 P1 -47.0(7) . . . . ?
O2A C14 C13 C18 -139(8) . . . . ?
O2A C14 C13 C12 42(8) . . . . ?
O1A C9A C4A C3 33(19) . . . . ?
O1A C9A C4A C5A -153(15) . . . . ?
O1A C9A C8A C7A 148(17) . . . . ?
C9A C4A C5A C6A -5(22) . . . . ?
C9A C8A C7A C6A 17(24) . . . . ?
C4A C9A C8A C7A -19(17) . . . . ?
C8A C9A C4A C3 -161(14) . . . . ?
C8A C9A C4A C5A 13(16) . . . . ?
C8A C7A C6A C5A -8(26) . . . . ?
C7A C6A C5A C4A 2(26) . . . . ?

loop_
_smtbx_masks_void_nr
_smtbx_masks_void_average_x
_smtbx_masks_void_average_y
_smtbx_masks_void_average_z
_smtbx_masks_void_volume
_smtbx_masks_void_count_electrons
_smtbx_masks_void_content
1 0.500 -0.968 0.000 423.1 110.4 ?
